data_7000161
loop_
_publ_author_name
'Brewer, Cynthia'
'Brewer, Greg'
'Butcher, Ray J.'
'Carpenter, Everett E.'
'Cuenca, Luciann'
'Schmiedekamp, Ann M.'
'Viragh, Carol'

_publ_section_title
;
 Synthesis and characterization of seven-coordinate tripodal imidazole
 complexes of iron(II) and manganese(II).
;
_journal_issue 22
_journal_name_full 'Dalton transactions (Cambridge, England : 2003)'
_journal_page_first 3617
_journal_page_last 3619
_journal_paper_doi 10.1039/b511566c
_journal_year 2005
_chemical_formula_sum 'C24 H36 Cl2 Fe N10 O8'
_chemical_formula_weight 719.38
_chemical_name_systematic
;
?
;
_space_group_IT_number 2
_symmetry_cell_setting triclinic
_symmetry_space_group_name_Hall '-P 1'
_symmetry_space_group_name_H-M 'P -1'
_atom_sites_solution_hydrogens geom
_atom_sites_solution_primary direct
_atom_sites_solution_secondary difmap
_audit_creation_method SHELXL-97
_cell_angle_alpha 80.843(2)
_cell_angle_beta 71.329(2)
_cell_angle_gamma 68.328(2)
_cell_formula_units_Z 2
_cell_length_a 11.5832(14)
_cell_length_b 12.1393(15)
_cell_length_c 12.3268(15)
_cell_measurement_reflns_used 7693
_cell_measurement_temperature 93(2)
_cell_measurement_theta_max 28.32
_cell_measurement_theta_min 2.23
_cell_volume 1524.4(3)
_computing_cell_refinement 'Bruker SMART'
_computing_data_collection 'Bruker SMART'
_computing_data_reduction 'Bruker SAINT'
_computing_molecular_graphics 'Bruker SHELXTL'
_computing_publication_material 'Bruker SHELXTL'
_computing_structure_refinement 'SHELXL-97 (Sheldrick, 1997)'
_computing_structure_solution 'SHELXS-97 (Sheldrick, 1990)'
_diffrn_ambient_temperature 93(2)
_diffrn_measured_fraction_theta_full 0.952
_diffrn_measured_fraction_theta_max 0.952
_diffrn_measurement_device_type 'CCD area detector'
_diffrn_measurement_method 'phi and omega scans'
_diffrn_radiation_monochromator graphite
_diffrn_radiation_source 'fine-focus sealed tube'
_diffrn_radiation_type MoK\a
_diffrn_radiation_wavelength 0.71073
_diffrn_reflns_av_R_equivalents 0.0256
_diffrn_reflns_av_sigmaI/netI 0.0408
_diffrn_reflns_limit_h_max 14
_diffrn_reflns_limit_h_min -15
_diffrn_reflns_limit_k_max 15
_diffrn_reflns_limit_k_min -16
_diffrn_reflns_limit_l_max 16
_diffrn_reflns_limit_l_min -15
_diffrn_reflns_number 12225
_diffrn_reflns_theta_full 28.35
_diffrn_reflns_theta_max 28.35
_diffrn_reflns_theta_min 1.75
_exptl_absorpt_coefficient_mu 0.735
_exptl_absorpt_correction_T_max 1.0000
_exptl_absorpt_correction_T_min 0.7716
_exptl_absorpt_correction_type multi-scan
_exptl_crystal_colour red
_exptl_crystal_density_diffrn 1.567
_exptl_crystal_density_meas 0
_exptl_crystal_density_method 'not measured'
_exptl_crystal_description diamond
_exptl_crystal_F_000 748
_exptl_crystal_size_max 0.66
_exptl_crystal_size_mid 0.45
_exptl_crystal_size_min 0.12
_refine_diff_density_max 1.104
_refine_diff_density_min -0.819
_refine_diff_density_rms 0.072
_refine_ls_extinction_method none
_refine_ls_goodness_of_fit_ref 1.041
_refine_ls_hydrogen_treatment mixed
_refine_ls_matrix_type full
_refine_ls_number_parameters 409
_refine_ls_number_reflns 7261
_refine_ls_number_restraints 0
_refine_ls_restrained_S_all 1.041
_refine_ls_R_factor_all 0.0509
_refine_ls_R_factor_gt 0.0396
_refine_ls_shift/su_max 0.005
_refine_ls_shift/su_mean 0.000
_refine_ls_structure_factor_coef Fsqd
_refine_ls_weighting_details 'calc w=1/[\s^2^(Fo^2^)+(0.0465P)^2^+1.3506P] where P=(Fo^2^+2Fc^2^)/3'
_refine_ls_weighting_scheme calc
_refine_ls_wR_factor_gt 0.0985
_refine_ls_wR_factor_ref 0.1052
_reflns_number_gt 6048
_reflns_number_total 7261
_reflns_threshold_expression >2sigma(I)
_cod_data_source_file b511566c.txt
_cod_data_source_block llcl2m
_cod_depositor_comments
;
The following automatic conversions were performed:
'_symmetry_cell_setting' value 'Triclinic' changed to 'triclinic'
according to '/home/saulius/struct/CIF-dictionaries/cif_core.dic'
dictionary named 'cif_core.dic' version 2.4.1 from 2010-06-29.

Automatic conversion script
Id: cif_fix_enum 1527 2010-12-29 10:47:43Z saulius 
;
_cod_original_sg_symbol_H-M P-1
_cod_database_code 7000161

loop_
_symmetry_equiv_pos_as_xyz
'x, y, z'
'-x, -y, -z'

loop_
_atom_site_label
_atom_site_type_symbol
_atom_site_fract_x
_atom_site_fract_y
_atom_site_fract_z
_atom_site_U_iso_or_equiv
_atom_site_adp_type
_atom_site_occupancy
_atom_site_symmetry_multiplicity
_atom_site_calc_flag
_atom_site_refinement_flags
_atom_site_disorder_assembly
_atom_site_disorder_group
Fe Fe 0.66269(2) 0.79380(2) 0.296544(19) 0.01371(5) Uani 1 1 d . . .
Cl1 Cl 0.65860(5) 0.45052(4) 0.78691(4) 0.02958(10) Uani 1 1 d . . .
Cl2 Cl 0.93138(4) 0.90101(4) -0.18767(3) 0.02250(9) Uani 1 1 d . . .
O11 O 0.56096(16) 0.51876(19) 0.73052(17) 0.0610(5) Uani 1 1 d . . .
O12 O 0.6270(2) 0.35312(16) 0.85416(16) 0.0591(5) Uani 1 1 d . . .
O13 O 0.66585(17) 0.52715(15) 0.85974(16) 0.0486(4) Uani 1 1 d . . .
O14 O 0.78304(17) 0.40922(14) 0.70278(14) 0.0439(4) Uani 1 1 d . . .
O21 O 0.99085(19) 0.96468(17) -0.28411(14) 0.0545(5) Uani 1 1 d . . .
O22 O 1.01134(16) 0.77812(15) -0.19475(17) 0.0472(4) Uani 1 1 d . . .
O23 O 0.80449(14) 0.91233(15) -0.18998(13) 0.0402(4) Uani 1 1 d . . .
O24 O 0.92407(15) 0.94343(16) -0.08320(12) 0.0432(4) Uani 1 1 d . . .
N N 0.77688(13) 0.64244(12) 0.15318(12) 0.0165(3) Uani 1 1 d . . .
N1A N 0.84491(13) 0.83657(13) 0.19961(12) 0.0172(3) Uani 1 1 d . . .
N2A N 0.60121(13) 0.99198(13) 0.25436(12) 0.0172(3) Uani 1 1 d . . .
N3A N 0.65753(14) 1.14231(13) 0.15530(12) 0.0194(3) Uani 1 1 d . . .
N1B N 0.70367(13) 0.61774(12) 0.40279(12) 0.0165(3) Uani 1 1 d . . .
N2B N 0.73559(13) 0.81578(12) 0.43596(12) 0.0167(3) Uani 1 1 d . . .
N3B N 0.82805(13) 0.73456(13) 0.57484(12) 0.0192(3) Uani 1 1 d . . .
N1C N 0.51858(13) 0.82336(12) 0.19801(12) 0.0170(3) Uani 1 1 d . . .
N2C N 0.47241(13) 0.80909(13) 0.42628(12) 0.0179(3) Uani 1 1 d . . .
N3C N 0.27067(13) 0.81445(13) 0.46127(14) 0.0209(3) Uani 1 1 d . . .
C1A C 0.91450(16) 0.58090(16) 0.15374(15) 0.0210(4) Uani 1 1 d . . .
H1AA H 0.9507 0.5107 0.1064 0.025 Uiso 1 1 calc R . .
H1AB H 0.9151 0.5513 0.2333 0.025 Uiso 1 1 calc R . .
C2A C 1.00546(16) 0.65259(17) 0.11097(15) 0.0224(4) Uani 1 1 d . . .
H2AA H 1.0953 0.5981 0.1037 0.027 Uiso 1 1 calc R . .
H2AB H 1.0009 0.6875 0.0335 0.027 Uiso 1 1 calc R . .
C3A C 0.97595(16) 0.75188(16) 0.18769(15) 0.0216(4) Uani 1 1 d . . .
H3AA H 0.9848 0.7176 0.2643 0.026 Uiso 1 1 calc R . .
H3AB H 1.0394 0.7936 0.1545 0.026 Uiso 1 1 calc R . .
C4A C 0.83182(16) 0.94484(15) 0.16907(14) 0.0181(3) Uani 1 1 d . . .
H4AA H 0.9042 0.9702 0.1336 0.022 Uiso 1 1 calc R . .
C5A C 0.69937(16) 1.02714(15) 0.19187(13) 0.0170(3) Uani 1 1 d . . .
C6A C 0.7368(2) 1.21116(18) 0.08133(17) 0.0292(4) Uani 1 1 d . . .
H6AA H 0.7957 1.2173 0.1204 0.044 Uiso 1 1 calc R . .
H6AB H 0.6802 1.2908 0.0650 0.044 Uiso 1 1 calc R . .
H6AC H 0.7875 1.1713 0.0093 0.044 Uiso 1 1 calc R . .
C7A C 0.52550(17) 1.18210(16) 0.19524(15) 0.0219(4) Uani 1 1 d . . .
H7AA H 0.4682 1.2595 0.1832 0.026 Uiso 1 1 calc R . .
C8A C 0.49189(16) 1.08847(16) 0.25606(15) 0.0207(4) Uani 1 1 d . . .
H8AA H 0.4057 1.0902 0.2937 0.025 Uiso 1 1 calc R . .
C1B C 0.71369(17) 0.55061(15) 0.17401(14) 0.0197(3) Uani 1 1 d . . .
H1BA H 0.7503 0.5029 0.1052 0.024 Uiso 1 1 calc R . .
H1BB H 0.6202 0.5919 0.1820 0.024 Uiso 1 1 calc R . .
C2B C 0.72681(17) 0.46593(15) 0.27807(15) 0.0211(4) Uani 1 1 d . . .
H2BA H 0.6923 0.4032 0.2758 0.025 Uiso 1 1 calc R . .
H2BB H 0.8201 0.4270 0.2724 0.025 Uiso 1 1 calc R . .
C3B C 0.65805(17) 0.52316(15) 0.39291(15) 0.0203(3) Uani 1 1 d . . .
H3BA H 0.5636 0.5565 0.4023 0.024 Uiso 1 1 calc R . .
H3BB H 0.6730 0.4619 0.4552 0.024 Uiso 1 1 calc R . .
C4B C 0.74375(16) 0.61411(15) 0.48879(14) 0.0185(3) Uani 1 1 d . . .
H4BA H 0.7553 0.5474 0.5414 0.022 Uiso 1 1 calc R . .
C5B C 0.77059(15) 0.71857(15) 0.50101(14) 0.0171(3) Uani 1 1 d . . .
C6B C 0.8829(2) 0.64750(19) 0.65810(17) 0.0328(4) Uani 1 1 d . . .
H6BA H 0.8213 0.6075 0.7016 0.049 Uiso 1 1 calc R . .
H6BB H 0.9000 0.6881 0.7108 0.049 Uiso 1 1 calc R . .
H6BC H 0.9641 0.5887 0.6175 0.049 Uiso 1 1 calc R . .
C7B C 0.82993(16) 0.84838(16) 0.55410(15) 0.0202(4) Uani 1 1 d . . .
H7BA H 0.8640 0.8860 0.5921 0.024 Uiso 1 1 calc R . .
C8B C 0.77313(16) 0.89711(16) 0.46807(15) 0.0200(4) Uani 1 1 d . . .
H8BA H 0.7615 0.9755 0.4355 0.024 Uiso 1 1 calc R . .
C1C C 0.77663(16) 0.69755(16) 0.03556(14) 0.0200(4) Uani 1 1 d . . .
H1CA H 0.8396 0.6384 -0.0209 0.024 Uiso 1 1 calc R . .
H1CB H 0.8083 0.7651 0.0245 0.024 Uiso 1 1 calc R . .
C2C C 0.64735(16) 0.74226(16) 0.00799(14) 0.0204(4) Uani 1 1 d . . .
H2CA H 0.6628 0.7640 -0.0750 0.024 Uiso 1 1 calc R . .
H2CB H 0.6120 0.6766 0.0241 0.024 Uiso 1 1 calc R . .
C3C C 0.54615(17) 0.84865(16) 0.07447(14) 0.0211(4) Uani 1 1 d . . .
H3CA H 0.5777 0.9168 0.0541 0.025 Uiso 1 1 calc R . .
H3CB H 0.4652 0.8711 0.0523 0.025 Uiso 1 1 calc R . .
C4C C 0.40218(16) 0.83709(15) 0.25656(15) 0.0191(3) Uani 1 1 d . . .
H4CA H 0.3344 0.8568 0.2217 0.023 Uiso 1 1 calc R . .
C5C C 0.37912(15) 0.82078(14) 0.37986(15) 0.0177(3) Uani 1 1 d . . .
C6C C 0.14782(17) 0.8223(2) 0.4448(2) 0.0333(5) Uani 1 1 d . . .
H6CA H 0.1470 0.8508 0.3659 0.050 Uiso 1 1 calc R . .
H6CB H 0.0756 0.8777 0.4984 0.050 Uiso 1 1 calc R . .
H6CC H 0.1388 0.7437 0.4590 0.050 Uiso 1 1 calc R . .
C7C C 0.29695(17) 0.79599(16) 0.56474(16) 0.0229(4) Uani 1 1 d . . .
H7CA H 0.2398 0.7873 0.6380 0.027 Uiso 1 1 calc R . .
C8C C 0.42165(17) 0.79248(16) 0.54170(15) 0.0214(4) Uani 1 1 d . . .
H8CA H 0.4664 0.7803 0.5974 0.026 Uiso 1 1 calc R . .

loop_
_atom_site_aniso_label
_atom_site_aniso_U_11
_atom_site_aniso_U_22
_atom_site_aniso_U_33
_atom_site_aniso_U_23
_atom_site_aniso_U_13
_atom_site_aniso_U_12
Fe 0.01310(10) 0.01416(10) 0.01456(10) -0.00030(8) -0.00478(8) -0.00484(8)
Cl1 0.0373(2) 0.0241(2) 0.0376(2) 0.00834(17) -0.02295(18) -0.01544(18)
Cl2 0.02687(19) 0.0247(2) 0.01749(17) -0.00159(15) -0.00608(15) -0.01043(16)
O11 0.0424(8) 0.0813(13) 0.0685(11) 0.0336(10) -0.0365(8) -0.0289(9)
O12 0.1061(13) 0.0401(9) 0.0538(10) 0.0208(7) -0.0375(9) -0.0471(9)
O13 0.0499(9) 0.0397(9) 0.0607(10) -0.0190(8) -0.0098(8) -0.0186(7)
O14 0.0524(9) 0.0302(8) 0.0401(8) -0.0031(7) -0.0190(7) 0.0015(7)
O21 0.0704(11) 0.0627(11) 0.0252(8) 0.0118(8) 0.0004(8) -0.0342(9)
O22 0.0347(8) 0.0325(8) 0.0673(11) -0.0065(8) -0.0166(8) -0.0001(7)
O23 0.0261(7) 0.0521(10) 0.0427(8) -0.0087(7) -0.0173(6) -0.0045(7)
O24 0.0530(8) 0.0667(10) 0.0234(7) -0.0128(7) -0.0004(6) -0.0403(8)
N 0.0167(6) 0.0155(6) 0.0167(6) -0.0011(5) -0.0064(5) -0.0033(5)
N1A 0.0140(6) 0.0196(7) 0.0168(6) -0.0021(5) -0.0042(5) -0.0043(5)
N2A 0.0170(6) 0.0166(6) 0.0181(6) -0.0010(5) -0.0047(5) -0.0060(5)
N3A 0.0253(7) 0.0177(7) 0.0186(6) 0.0021(5) -0.0095(5) -0.0096(6)
N1B 0.0171(6) 0.0152(6) 0.0177(6) -0.0012(5) -0.0051(5) -0.0058(5)
N2B 0.0161(6) 0.0167(6) 0.0184(6) -0.0016(5) -0.0056(5) -0.0057(5)
N3B 0.0170(6) 0.0239(7) 0.0189(6) -0.0016(5) -0.0077(5) -0.0071(5)
N1C 0.0189(6) 0.0134(6) 0.0185(6) -0.0011(5) -0.0078(5) -0.0031(5)
N2C 0.0166(6) 0.0176(7) 0.0193(6) -0.0014(5) -0.0047(5) -0.0056(5)
N3C 0.0133(6) 0.0151(7) 0.0317(8) -0.0047(6) -0.0023(6) -0.0040(5)
C1A 0.0164(7) 0.0205(8) 0.0215(8) -0.0039(6) -0.0057(6) 0.0003(6)
C2A 0.0143(7) 0.0262(9) 0.0214(8) -0.0037(7) -0.0038(6) -0.0009(7)
C3A 0.0129(7) 0.0257(9) 0.0238(8) -0.0026(7) -0.0043(6) -0.0042(6)
C4A 0.0183(7) 0.0233(8) 0.0157(7) 0.0001(6) -0.0043(6) -0.0111(6)
C5A 0.0213(7) 0.0181(7) 0.0148(7) -0.0005(6) -0.0067(6) -0.0091(6)
C6A 0.0389(10) 0.0258(9) 0.0275(9) 0.0082(7) -0.0100(8) -0.0196(8)
C7A 0.0242(8) 0.0182(8) 0.0248(8) -0.0028(6) -0.0121(6) -0.0039(7)
C8A 0.0165(7) 0.0201(8) 0.0246(8) -0.0033(6) -0.0065(6) -0.0038(6)
C1B 0.0242(7) 0.0161(7) 0.0214(7) -0.0028(6) -0.0097(6) -0.0061(6)
C2B 0.0262(8) 0.0137(7) 0.0249(8) -0.0015(6) -0.0103(7) -0.0056(6)
C3B 0.0260(8) 0.0174(8) 0.0220(7) 0.0018(6) -0.0099(6) -0.0108(6)
C4B 0.0188(7) 0.0167(8) 0.0191(7) 0.0012(6) -0.0066(6) -0.0048(6)
C5B 0.0145(7) 0.0212(8) 0.0160(7) -0.0020(6) -0.0049(6) -0.0054(6)
C6B 0.0419(9) 0.0321(10) 0.0348(9) 0.0075(8) -0.0275(8) -0.0139(8)
C7B 0.0157(7) 0.0253(8) 0.0222(8) -0.0057(7) -0.0045(6) -0.0086(6)
C8B 0.0195(7) 0.0199(8) 0.0221(8) -0.0024(6) -0.0050(6) -0.0085(6)
C1C 0.0202(7) 0.0222(8) 0.0152(7) -0.0017(6) -0.0051(6) -0.0042(7)
C2C 0.0235(8) 0.0225(8) 0.0161(7) -0.0010(6) -0.0082(6) -0.0065(7)
C3C 0.0226(8) 0.0206(8) 0.0197(7) 0.0021(6) -0.0111(6) -0.0040(7)
C4C 0.0171(7) 0.0156(7) 0.0264(8) -0.0040(6) -0.0105(6) -0.0025(6)
C5C 0.0145(7) 0.0117(7) 0.0263(8) -0.0036(6) -0.0052(6) -0.0033(6)
C6C 0.0142(8) 0.0356(10) 0.0501(12) -0.0119(9) -0.0036(8) -0.0090(8)
C7C 0.0224(8) 0.0162(8) 0.0252(8) -0.0009(7) 0.0001(7) -0.0070(7)
C8C 0.0200(8) 0.0189(8) 0.0217(8) 0.0000(6) -0.0034(6) -0.0052(7)

loop_
_atom_type_symbol
_atom_type_description
_atom_type_scat_dispersion_real
_atom_type_scat_dispersion_imag
_atom_type_scat_source
C C 0.0033 0.0016 'International Tables Vol C Tables 4.2.6.8 and 6.1.1.4'
H H 0.0000 0.0000 'International Tables Vol C Tables 4.2.6.8 and 6.1.1.4'
N N 0.0061 0.0033 'International Tables Vol C Tables 4.2.6.8 and 6.1.1.4'
O O 0.0106 0.0060 'International Tables Vol C Tables 4.2.6.8 and 6.1.1.4'
Cl Cl 0.1484 0.1585 'International Tables Vol C Tables 4.2.6.8 and 6.1.1.4'
Fe Fe 0.3463 0.8444 'International Tables Vol C Tables 4.2.6.8 and 6.1.1.4'

loop_
_geom_angle_atom_site_label_1
_geom_angle_atom_site_label_2
_geom_angle_atom_site_label_3
_geom_angle
_geom_angle_site_symmetry_1
_geom_angle_site_symmetry_3
_geom_angle_publ_flag
N2B Fe N2C 88.67(5) . . ?
N2B Fe N1C 157.35(5) . . ?
N2C Fe N1C 73.25(5) . . ?
N2B Fe N2A 90.79(5) . . ?
N2C Fe N2A 92.53(5) . . ?
N1C Fe N2A 76.84(5) . . ?
N2B Fe N1A 76.68(5) . . ?
N2C Fe N1A 158.81(5) . . ?
N1C Fe N1A 116.36(5) . . ?
N2A Fe N1A 72.74(5) . . ?
N2B Fe N1B 72.40(5) . . ?
N2C Fe N1B 76.02(5) . . ?
N1C Fe N1B 114.69(5) . . ?
N2A Fe N1B 159.61(5) . . ?
N1A Fe N1B 112.94(5) . . ?
N2B Fe N 125.62(5) . . ?
N2C Fe N 124.46(5) . . ?
N1C Fe N 76.71(5) . . ?
N2A Fe N 124.30(5) . . ?
N1A Fe N 76.74(5) . . ?
N1B Fe N 75.79(5) . . ?
O12 Cl1 O13 109.40(11) . . ?
O12 Cl1 O11 111.07(12) . . ?
O13 Cl1 O11 108.06(12) . . ?
O12 Cl1 O14 110.59(11) . . ?
O13 Cl1 O14 107.93(11) . . ?
O11 Cl1 O14 109.71(10) . . ?
O24 Cl2 O23 110.13(9) . . ?
O24 Cl2 O22 108.93(11) . . ?
O23 Cl2 O22 108.99(11) . . ?
O24 Cl2 O21 110.17(11) . . ?
O23 Cl2 O21 110.86(11) . . ?
O22 Cl2 O21 107.70(11) . . ?
C1A N C1B 108.00(13) . . ?
C1A N C1C 107.90(13) . . ?
C1B N C1C 107.46(13) . . ?
C1A N Fe 111.39(10) . . ?
C1B N Fe 111.48(9) . . ?
C1C N Fe 110.46(10) . . ?
C4A N1A C3A 118.08(15) . . ?
C4A N1A Fe 117.39(11) . . ?
C3A N1A Fe 123.68(11) . . ?
C5A N2A C8A 105.53(14) . . ?
C5A N2A Fe 112.92(11) . . ?
C8A N2A Fe 140.50(12) . . ?
C5A N3A C7A 106.92(15) . . ?
C5A N3A C6A 127.27(15) . . ?
C7A N3A C6A 125.73(15) . . ?
C4B N1B C3B 118.88(15) . . ?
C4B N1B Fe 116.70(12) . . ?
C3B N1B Fe 122.81(11) . . ?
C5B N2B C8B 105.96(14) . . ?
C5B N2B Fe 114.58(12) . . ?
C8B N2B Fe 138.72(12) . . ?
C5B N3B C7B 106.68(14) . . ?
C5B N3B C6B 127.73(16) . . ?
C7B N3B C6B 125.55(16) . . ?
C4C N1C C3C 118.53(15) . . ?
C4C N1C Fe 116.90(12) . . ?
C3C N1C Fe 123.58(11) . . ?
C5C N2C C8C 105.67(14) . . ?
C5C N2C Fe 113.25(11) . . ?
C8C N2C Fe 140.11(12) . . ?
C5C N3C C7C 107.05(15) . . ?
C5C N3C C6C 127.71(17) . . ?
C7C N3C C6C 125.22(16) . . ?
N C1A C2A 117.36(14) . . ?
N C1A H1AA 108.0 . . ?
C2A C1A H1AA 108.0 . . ?
N C1A H1AB 108.0 . . ?
C2A C1A H1AB 108.0 . . ?
H1AA C1A H1AB 107.2 . . ?
C3A C2A C1A 114.35(14) . . ?
C3A C2A H2AA 108.7 . . ?
C1A C2A H2AA 108.7 . . ?
C3A C2A H2AB 108.7 . . ?
C1A C2A H2AB 108.7 . . ?
H2AA C2A H2AB 107.6 . . ?
N1A C3A C2A 111.05(15) . . ?
N1A C3A H3AA 109.4 . . ?
C2A C3A H3AA 109.4 . . ?
N1A C3A H3AB 109.4 . . ?
C2A C3A H3AB 109.4 . . ?
H3AA C3A H3AB 108.0 . . ?
N1A C4A C5A 115.91(15) . . ?
N1A C4A H4AA 122.0 . . ?
C5A C4A H4AA 122.0 . . ?
N2A C5A N3A 111.46(14) . . ?
N2A C5A C4A 120.53(15) . . ?
N3A C5A C4A 128.01(15) . . ?
N3A C6A H6AA 109.5 . . ?
N3A C6A H6AB 109.5 . . ?
H6AA C6A H6AB 109.5 . . ?
N3A C6A H6AC 109.5 . . ?
H6AA C6A H6AC 109.5 . . ?
H6AB C6A H6AC 109.5 . . ?
N3A C7A C8A 106.42(15) . . ?
N3A C7A H7AA 126.8 . . ?
C8A C7A H7AA 126.8 . . ?
N2A C8A C7A 109.66(15) . . ?
N2A C8A H8AA 125.2 . . ?
C7A C8A H8AA 125.2 . . ?
N C1B C2B 116.69(14) . . ?
N C1B H1BA 108.1 . . ?
C2B C1B H1BA 108.1 . . ?
N C1B H1BB 108.1 . . ?
C2B C1B H1BB 108.1 . . ?
H1BA C1B H1BB 107.3 . . ?
C3B C2B C1B 114.95(14) . . ?
C3B C2B H2BA 108.5 . . ?
C1B C2B H2BA 108.5 . . ?
C3B C2B H2BB 108.5 . . ?
C1B C2B H2BB 108.5 . . ?
H2BA C2B H2BB 107.5 . . ?
N1B C3B C2B 111.85(14) . . ?
N1B C3B H3BA 109.2 . . ?
C2B C3B H3BA 109.2 . . ?
N1B C3B H3BB 109.2 . . ?
C2B C3B H3BB 109.2 . . ?
H3BA C3B H3BB 107.9 . . ?
N1B C4B C5B 115.63(15) . . ?
N1B C4B H4BA 122.2 . . ?
C5B C4B H4BA 122.2 . . ?
N2B C5B N3B 111.25(16) . . ?
N2B C5B C4B 120.02(15) . . ?
N3B C5B C4B 128.72(15) . . ?
N3B C6B H6BA 109.5 . . ?
N3B C6B H6BB 109.5 . . ?
H6BA C6B H6BB 109.5 . . ?
N3B C6B H6BC 109.5 . . ?
H6BA C6B H6BC 109.5 . . ?
H6BB C6B H6BC 109.5 . . ?
C8B C7B N3B 106.50(16) . . ?
C8B C7B H7BA 126.7 . . ?
N3B C7B H7BA 126.7 . . ?
C7B C8B N2B 109.60(16) . . ?
C7B C8B H8BA 125.2 . . ?
N2B C8B H8BA 125.2 . . ?
N C1C C2C 116.67(14) . . ?
N C1C H1CA 108.1 . . ?
C2C C1C H1CA 108.1 . . ?
N C1C H1CB 108.1 . . ?
C2C C1C H1CB 108.1 . . ?
H1CA C1C H1CB 107.3 . . ?
C3C C2C C1C 114.58(15) . . ?
C3C C2C H2CA 108.6 . . ?
C1C C2C H2CA 108.6 . . ?
C3C C2C H2CB 108.6 . . ?
C1C C2C H2CB 108.6 . . ?
H2CA C2C H2CB 107.6 . . ?
N1C C3C C2C 111.78(14) . . ?
N1C C3C H3CA 109.3 . . ?
C2C C3C H3CA 109.3 . . ?
N1C C3C H3CB 109.3 . . ?
C2C C3C H3CB 109.3 . . ?
H3CA C3C H3CB 107.9 . . ?
N1C C4C C5C 115.92(15) . . ?
N1C C4C H4CA 122.0 . . ?
C5C C4C H4CA 122.0 . . ?
N2C C5C N3C 111.15(15) . . ?
N2C C5C C4C 120.11(15) . . ?
N3C C5C C4C 128.75(16) . . ?
N3C C6C H6CA 109.5 . . ?
N3C C6C H6CB 109.5 . . ?
H6CA C6C H6CB 109.5 . . ?
N3C C6C H6CC 109.5 . . ?
H6CA C6C H6CC 109.5 . . ?
H6CB C6C H6CC 109.5 . . ?
C8C C7C N3C 106.34(15) . . ?
C8C C7C H7CA 126.8 . . ?
N3C C7C H7CA 126.8 . . ?
C7C C8C N2C 109.78(16) . . ?
C7C C8C H8CA 125.1 . . ?
N2C C8C H8CA 125.1 . . ?

loop_
_geom_bond_atom_site_label_1
_geom_bond_atom_site_label_2
_geom_bond_distance
_geom_bond_site_symmetry_2
_geom_bond_publ_flag
Fe N2B 2.2313(15) . ?
Fe N2C 2.2328(14) . ?
Fe N1C 2.2599(15) . ?
Fe N2A 2.2669(15) . ?
Fe N1A 2.2692(14) . ?
Fe N1B 2.2948(14) . ?
Fe N 2.4476(14) . ?
Cl1 O12 1.4257(18) . ?
Cl1 O13 1.4319(18) . ?
Cl1 O11 1.4410(17) . ?
Cl1 O14 1.4420(17) . ?
Cl2 O24 1.4281(15) . ?
Cl2 O23 1.4339(16) . ?
Cl2 O22 1.4353(17) . ?
Cl2 O21 1.4359(17) . ?
N C1A 1.492(2) . ?
N C1B 1.495(2) . ?
N C1C 1.497(2) . ?
N1A C4A 1.274(2) . ?
N1A C3A 1.461(2) . ?
N2A C5A 1.327(2) . ?
N2A C8A 1.368(2) . ?
N3A C5A 1.353(2) . ?
N3A C7A 1.365(2) . ?
N3A C6A 1.470(2) . ?
N1B C4B 1.275(2) . ?
N1B C3B 1.465(2) . ?
N2B C5B 1.324(2) . ?
N2B C8B 1.368(2) . ?
N3B C5B 1.360(2) . ?
N3B C7B 1.372(2) . ?
N3B C6B 1.466(2) . ?
N1C C4C 1.271(2) . ?
N1C C3C 1.459(2) . ?
N2C C5C 1.331(2) . ?
N2C C8C 1.368(2) . ?
N3C C5C 1.353(2) . ?
N3C C7C 1.370(3) . ?
N3C C6C 1.468(2) . ?
C1A C2A 1.523(3) . ?
C1A H1AA 0.9900 . ?
C1A H1AB 0.9900 . ?
C2A C3A 1.522(3) . ?
C2A H2AA 0.9900 . ?
C2A H2AB 0.9900 . ?
C3A H3AA 0.9900 . ?
C3A H3AB 0.9900 . ?
C4A C5A 1.453(2) . ?
C4A H4AA 0.9500 . ?
C6A H6AA 0.9800 . ?
C6A H6AB 0.9800 . ?
C6A H6AC 0.9800 . ?
C7A C8A 1.369(3) . ?
C7A H7AA 0.9500 . ?
C8A H8AA 0.9500 . ?
C1B C2B 1.522(2) . ?
C1B H1BA 0.9900 . ?
C1B H1BB 0.9900 . ?
C2B C3B 1.518(2) . ?
C2B H2BA 0.9900 . ?
C2B H2BB 0.9900 . ?
C3B H3BA 0.9900 . ?
C3B H3BB 0.9900 . ?
C4B C5B 1.452(3) . ?
C4B H4BA 0.9500 . ?
C6B H6BA 0.9800 . ?
C6B H6BB 0.9800 . ?
C6B H6BC 0.9800 . ?
C7B C8B 1.366(2) . ?
C7B H7BA 0.9500 . ?
C8B H8BA 0.9500 . ?
C1C C2C 1.523(2) . ?
C1C H1CA 0.9900 . ?
C1C H1CB 0.9900 . ?
C2C C3C 1.522(2) . ?
C2C H2CA 0.9900 . ?
C2C H2CB 0.9900 . ?
C3C H3CA 0.9900 . ?
C3C H3CB 0.9900 . ?
C4C C5C 1.451(2) . ?
C4C H4CA 0.9500 . ?
C6C H6CA 0.9800 . ?
C6C H6CB 0.9800 . ?
C6C H6CC 0.9800 . ?
C7C C8C 1.366(3) . ?
C7C H7CA 0.9500 . ?
C8C H8CA 0.9500 . ?

loop_
_geom_torsion_atom_site_label_1
_geom_torsion_atom_site_label_2
_geom_torsion_atom_site_label_3
_geom_torsion_atom_site_label_4
_geom_torsion
_geom_torsion_site_symmetry_1
_geom_torsion_site_symmetry_2
_geom_torsion_site_symmetry_3
_geom_torsion_site_symmetry_4
_geom_torsion_publ_flag
N2B Fe N C1A -11.99(13) . . . . ?
N2C Fe N C1A -129.17(11) . . . . ?
N1C Fe N C1A 172.25(12) . . . . ?
N2A Fe N C1A 108.63(11) . . . . ?
N1A Fe N C1A 50.62(11) . . . . ?
N1B Fe N C1A -67.59(11) . . . . ?
N2B Fe N C1B 108.72(11) . . . . ?
N2C Fe N C1B -8.47(12) . . . . ?
N1C Fe N C1B -67.05(10) . . . . ?
N2A Fe N C1B -130.67(10) . . . . ?
N1A Fe N C1B 171.33(11) . . . . ?
N1B Fe N C1B 53.12(10) . . . . ?
N2B Fe N C1C -131.89(11) . . . . ?
N2C Fe N C1C 110.93(11) . . . . ?
N1C Fe N C1C 52.35(11) . . . . ?
N2A Fe N C1C -11.27(13) . . . . ?
N1A Fe N C1C -69.28(11) . . . . ?
N1B Fe N C1C 172.51(12) . . . . ?
N2B Fe N1A C4A -94.03(13) . . . . ?
N2C Fe N1A C4A -46.6(2) . . . . ?
N1C Fe N1A C4A 66.21(14) . . . . ?
N2A Fe N1A C4A 1.04(12) . . . . ?
N1B Fe N1A C4A -158.08(12) . . . . ?
N Fe N1A C4A 133.85(13) . . . . ?
N2B Fe N1A C3A 75.18(13) . . . . ?
N2C Fe N1A C3A 122.60(16) . . . . ?
N1C Fe N1A C3A -124.58(13) . . . . ?
N2A Fe N1A C3A 170.25(14) . . . . ?
N1B Fe N1A C3A 11.13(14) . . . . ?
N Fe N1A C3A -56.93(13) . . . . ?
N2B Fe N2A C5A 79.17(12) . . . . ?
N2C Fe N2A C5A 167.87(12) . . . . ?
N1C Fe N2A C5A -119.99(12) . . . . ?
N1A Fe N2A C5A 3.38(11) . . . . ?
N1B Fe N2A C5A 112.98(16) . . . . ?
N Fe N2A C5A -56.43(13) . . . . ?
N2B Fe N2A C8A -114.90(18) . . . . ?
N2C Fe N2A C8A -26.20(19) . . . . ?
N1C Fe N2A C8A 45.94(18) . . . . ?
N1A Fe N2A C8A 169.31(19) . . . . ?
N1B Fe N2A C8A -81.1(2) . . . . ?
N Fe N2A C8A 109.50(18) . . . . ?
N2B Fe N1B C4B 1.52(12) . . . . ?
N2C Fe N1B C4B -91.57(12) . . . . ?
N1C Fe N1B C4B -155.38(11) . . . . ?
N2A Fe N1B C4B -34.2(2) . . . . ?
N1A Fe N1B C4B 68.15(13) . . . . ?
N Fe N1B C4B 136.79(13) . . . . ?
N2B Fe N1B C3B 166.83(13) . . . . ?
N2C Fe N1B C3B 73.74(12) . . . . ?
N1C Fe N1B C3B 9.93(13) . . . . ?
N2A Fe N1B C3B 131.11(15) . . . . ?
N1A Fe N1B C3B -126.54(12) . . . . ?
N Fe N1B C3B -57.89(12) . . . . ?
N2C Fe N2B C5B 79.40(11) . . . . ?
N1C Fe N2B C5B 115.84(15) . . . . ?
N2A Fe N2B C5B 171.91(11) . . . . ?
N1A Fe N2B C5B -116.04(12) . . . . ?
N1B Fe N2B C5B 3.64(11) . . . . ?
N Fe N2B C5B -53.41(13) . . . . ?
N2C Fe N2B C8B -112.26(16) . . . . ?
N1C Fe N2B C8B -75.8(2) . . . . ?
N2A Fe N2B C8B -19.74(16) . . . . ?
N1A Fe N2B C8B 52.30(16) . . . . ?
N1B Fe N2B C8B 171.99(17) . . . . ?
N Fe N2B C8B 114.94(16) . . . . ?
N2B Fe N1C C4C -36.8(2) . . . . ?
N2C Fe N1C C4C 1.48(12) . . . . ?
N2A Fe N1C C4C -95.28(13) . . . . ?
N1A Fe N1C C4C -158.15(12) . . . . ?
N1B Fe N1C C4C 66.90(14) . . . . ?
N Fe N1C C4C 134.18(13) . . . . ?
N2B Fe N1C C3C 131.63(15) . . . . ?
N2C Fe N1C C3C 169.96(14) . . . . ?
N2A Fe N1C C3C 73.20(13) . . . . ?
N1A Fe N1C C3C 10.32(14) . . . . ?
N1B Fe N1C C3C -124.62(12) . . . . ?
N Fe N1C C3C -57.34(13) . . . . ?
N2B Fe N2C C5C 169.42(12) . . . . ?
N1C Fe N2C C5C 3.24(11) . . . . ?
N2A Fe N2C C5C 78.69(12) . . . . ?
N1A Fe N2C C5C 123.64(15) . . . . ?
N1B Fe N2C C5C -118.39(12) . . . . ?
N Fe N2C C5C -56.91(13) . . . . ?
N2B Fe N2C C8C -24.13(19) . . . . ?
N1C Fe N2C C8C 169.7(2) . . . . ?
N2A Fe N2C C8C -114.87(19) . . . . ?
N1A Fe N2C C8C -69.9(2) . . . . ?
N1B Fe N2C C8C 48.06(18) . . . . ?
N Fe N2C C8C 109.54(19) . . . . ?
C1B N C1A C2A 168.14(14) . . . . ?
C1C N C1A C2A 52.27(19) . . . . ?
Fe N C1A C2A -69.14(16) . . . . ?
N C1A C2A C3A 67.8(2) . . . . ?
C4A N1A C3A C2A -121.72(17) . . . . ?
Fe N1A C3A C2A 69.14(17) . . . . ?
C1A C2A C3A N1A -59.5(2) . . . . ?
C3A N1A C4A C5A -174.83(14) . . . . ?
Fe N1A C4A C5A -5.00(19) . . . . ?
C8A N2A C5A N3A 1.02(19) . . . . ?
Fe N2A C5A N3A 171.78(11) . . . . ?
C8A N2A C5A C4A -178.18(15) . . . . ?
Fe N2A C5A C4A -7.4(2) . . . . ?
C7A N3A C5A N2A -0.93(19) . . . . ?
C6A N3A C5A N2A -177.81(16) . . . . ?
C7A N3A C5A C4A 178.20(17) . . . . ?
C6A N3A C5A C4A 1.3(3) . . . . ?
N1A C4A C5A N2A 8.6(2) . . . . ?
N1A C4A C5A N3A -170.45(16) . . . . ?
C5A N3A C7A C8A 0.43(19) . . . . ?
C6A N3A C7A C8A 177.37(17) . . . . ?
C5A N2A C8A C7A -0.7(2) . . . . ?
Fe N2A C8A C7A -167.28(13) . . . . ?
N3A C7A C8A N2A 0.2(2) . . . . ?
C1A N C1B C2B 51.97(18) . . . . ?
C1C N C1B C2B 168.13(14) . . . . ?
Fe N C1B C2B -70.70(15) . . . . ?
N C1B C2B C3B 66.3(2) . . . . ?
C4B N1B C3B C2B -126.32(16) . . . . ?
Fe N1B C3B C2B 68.67(16) . . . . ?
C1B C2B C3B N1B -58.1(2) . . . . ?
C3B N1B C4B C5B -171.92(14) . . . . ?
Fe N1B C4B C5B -6.01(18) . . . . ?
C8B N2B C5B N3B 0.69(18) . . . . ?
Fe N2B C5B N3B 172.72(10) . . . . ?
C8B N2B C5B C4B 179.65(14) . . . . ?
Fe N2B C5B C4B -8.32(18) . . . . ?
C7B N3B C5B N2B -0.46(18) . . . . ?
C6B N3B C5B N2B -178.22(16) . . . . ?
C7B N3B C5B C4B -179.31(16) . . . . ?
C6B N3B C5B C4B 2.9(3) . . . . ?
N1B C4B C5B N2B 9.8(2) . . . . ?
N1B C4B C5B N3B -171.42(16) . . . . ?
C5B N3B C7B C8B 0.03(18) . . . . ?
C6B N3B C7B C8B 177.86(16) . . . . ?
N3B C7B C8B N2B 0.38(18) . . . . ?
C5B N2B C8B C7B -0.66(18) . . . . ?
Fe N2B C8B C7B -169.64(12) . . . . ?
C1A N C1C C2C 167.31(15) . . . . ?
C1B N C1C C2C 51.09(19) . . . . ?
Fe N C1C C2C -70.71(17) . . . . ?
N C1C C2C C3C 67.6(2) . . . . ?
C4C N1C C3C C2C -123.64(17) . . . . ?
Fe N1C C3C C2C 68.06(18) . . . . ?
C1C C2C C3C N1C -58.1(2) . . . . ?
C3C N1C C4C C5C -174.72(15) . . . . ?
Fe N1C C4C C5C -5.6(2) . . . . ?
C8C N2C C5C N3C 1.13(19) . . . . ?
Fe N2C C5C N3C 172.14(11) . . . . ?
C8C N2C C5C C4C -178.54(15) . . . . ?
Fe N2C C5C C4C -7.52(19) . . . . ?
C7C N3C C5C N2C -0.93(19) . . . . ?
C6C N3C C5C N2C -179.47(17) . . . . ?
C7C N3C C5C C4C 178.69(17) . . . . ?
C6C N3C C5C C4C 0.2(3) . . . . ?
N1C C4C C5C N2C 9.1(2) . . . . ?
N1C C4C C5C N3C -170.52(17) . . . . ?
C5C N3C C7C C8C 0.34(19) . . . . ?
C6C N3C C7C C8C 178.92(17) . . . . ?
N3C C7C C8C N2C 0.3(2) . . . . ?
C5C N2C C8C C7C -0.9(2) . . . . ?
Fe N2C C8C C7C -167.97(14) . . . . ?
